data_2019888
loop_
_publ_author_name
'Pingali, Subramanya'
'Donahue, James P.'
'Payton-Stewart, Florastina'

_publ_section_title
;
 Tetrahydroberberine, a pharmacologically active naturally occurring
 alkaloid
;
_journal_coeditor_code KY3073
_journal_issue 4
_journal_name_full 'Acta Crystallographica Section C'
_journal_page_first
;
;
_journal_paper_doi 10.1107/S2053229615004076
_journal_volume 71
_journal_year 2015
_chemical_formula_iupac 'C20 H21 N O4'
_chemical_formula_moiety 'C20 H21 N O4'
_chemical_formula_sum 'C20 H21 N O4'
_chemical_formula_weight 339.38
_chemical_name_common Tetrahydroberberine
_chemical_name_systematic
9,10-Dimethoxy-5,8,13,13a-tetrahydro-6<i>H</i>-benzo[<i>g</i>][1,3]benzodioxolo[5,6-<i>a</i>]quinolizine
_space_group_crystal_system monoclinic
_space_group_IT_number 14
_space_group_name_Hall '-P 2yn'
_space_group_name_H-M_alt 'P 1 21/n 1'
_symmetry_space_group_name_Hall '-P 2yn'
_symmetry_space_group_name_H-M 'P 1 21/n 1'
_atom_sites_solution_hydrogens difmap
_atom_sites_solution_primary direct
_atom_sites_solution_secondary difmap
_audit_creation_method SHELXL-2014/7
_cell_angle_alpha 90
_cell_angle_beta 101.986(4)
_cell_angle_gamma 90
_cell_formula_units_Z 4
_cell_length_a 10.516(3)
_cell_length_b 14.796(5)
_cell_length_c 10.620(3)
_cell_measurement_reflns_used 7019
_cell_measurement_temperature 150(2)
_cell_measurement_theta_max 28.7515
_cell_measurement_theta_min 2.3955
_cell_volume 1616.4(8)
_computing_cell_refinement
;
SAINT (Bruker, 2009)
;
_computing_data_collection
;
APEX2 (Bruker, 2010)
;
_computing_data_reduction
;
SAINT (Bruker, 2009)
;
_computing_molecular_graphics
;
SHELXTL (Bruker, 2008)
;
_computing_publication_material
;
SHELXTL (Bruker, 2008)
;
_computing_structure_refinement
;
SHELXL2014 (Sheldrick, 2015)
;
_computing_structure_solution
;
SHELXS (Sheldrick, 2008)
;
_diffrn_ambient_temperature 150(2)
_diffrn_measured_fraction_theta_full 1.000
_diffrn_measured_fraction_theta_max 1.000
_diffrn_measurement_device_type 'Bruker SMART APEX CCD'
_diffrn_measurement_method '\f and \w scans'
_diffrn_radiation_monochromator graphite
_diffrn_radiation_source 'fine-focus sealed tube'
_diffrn_radiation_type MoK\a
_diffrn_radiation_wavelength 0.71073
_diffrn_reflns_av_R_equivalents 0.0687
_diffrn_reflns_limit_h_max 13
_diffrn_reflns_limit_h_min -13
_diffrn_reflns_limit_k_max 18
_diffrn_reflns_limit_k_min -18
_diffrn_reflns_limit_l_max 13
_diffrn_reflns_limit_l_min -13
_diffrn_reflns_number 23937
_diffrn_reflns_theta_full 25.242
_diffrn_reflns_theta_max 26.369
_diffrn_reflns_theta_min 2.396
_exptl_absorpt_coefficient_mu 0.097
_exptl_absorpt_correction_T_max 0.9970
_exptl_absorpt_correction_T_min 0.6500
_exptl_absorpt_correction_type multi-scan
_exptl_absorpt_process_details
;
(SADABS; Sheldrick, 2009)
;
_exptl_crystal_colour 'pale yellow'
_exptl_crystal_density_diffrn 1.395
_exptl_crystal_density_method 'not measured'
_exptl_crystal_description needle
_exptl_crystal_F_000 720
_exptl_crystal_size_max 0.390
_exptl_crystal_size_mid 0.169
_exptl_crystal_size_min 0.031
_refine_diff_density_max 0.253
_refine_diff_density_min -0.275
_refine_ls_extinction_method none
_refine_ls_goodness_of_fit_ref 1.086
_refine_ls_hydrogen_treatment refall
_refine_ls_matrix_type full
_refine_ls_number_parameters 310
_refine_ls_number_reflns 3306
_refine_ls_number_restraints 0
_refine_ls_restrained_S_all 1.086
_refine_ls_R_factor_all 0.0732
_refine_ls_R_factor_gt 0.0500
_refine_ls_shift/su_max 0.000
_refine_ls_shift/su_mean 0.000
_refine_ls_structure_factor_coef Fsqd
_refine_ls_weighting_details 'w=1/[\s^2^(Fo^2^)+(0.0723P)^2^+0.0740P] where P=(Fo^2^+2Fc^2^)/3'
_refine_ls_weighting_scheme calc
_refine_ls_wR_factor_gt 0.1201
_refine_ls_wR_factor_ref 0.1322
_reflns_number_gt 2468
_reflns_number_total 3306
_reflns_threshold_expression I>2\s(I)
_cod_data_source_file ky3073sup1.cif
_cod_data_source_block I
_cod_original_cell_volume 1616.3(9)
_cod_database_code 2019888
_cod_database_fobs_code 2019888
_shelx_space_group_comment
;
The symmetry employed for this shelxl refinement is uniquely defined
by the following loop, which should always be used as a source of
symmetry information in preference to the above space-group names.
They are only intended as comments.
;
_shelx_estimated_absorpt_t_min 0.963
_shelx_estimated_absorpt_t_max 0.997

loop_
_space_group_symop_operation_xyz
'x, y, z'
'-x+1/2, y+1/2, -z+1/2'
'-x, -y, -z'
'x-1/2, -y-1/2, z-1/2'

loop_
_atom_site_type_symbol
_atom_site_label
_atom_site_fract_x
_atom_site_fract_y
_atom_site_fract_z
_atom_site_U_iso_or_equiv
_atom_site_adp_type
_atom_site_calc_flag
_atom_site_occupancy
O O1 0.01598(13) 0.06160(9) 0.36706(14) 0.0336(4) Uani d 1
O O3 0.22930(14) 0.01051(9) 0.41434(14) 0.0354(4) Uani d 1
O O9 0.17222(12) 0.72123(8) 0.45030(11) 0.0239(3) Uani d 1
O O10 -0.04453(12) 0.79326(8) 0.30532(13) 0.0280(3) Uani d 1
N N7 0.25961(14) 0.44323(10) 0.43049(14) 0.0221(4) Uani d 1
C C2 0.0985(2) -0.01444(14) 0.3572(2) 0.0343(5) Uani d 1
H H2A 0.0936(18) -0.0300(14) 0.259(2) 0.031(5) Uiso d 1
H H2B 0.073(2) -0.0622(16) 0.405(2) 0.042(6) Uiso d 1
C C3A 0.22800(19) 0.10373(12) 0.41602(18) 0.0268(4) Uani d 1
C C4 0.33017(19) 0.16167(13) 0.44905(18) 0.0272(4) Uani d 1
H H4 0.425(2) 0.1429(13) 0.4669(19) 0.035(6) Uiso d 1
C C4A 0.30206(18) 0.25497(13) 0.45153(17) 0.0238(4) Uani d 1
C C5 0.41270(19) 0.32064(14) 0.4927(2) 0.0287(5) Uani d 1
H H5A 0.461(2) 0.3298(15) 0.426(2) 0.039(6) Uiso d 1
H H5B 0.479(2) 0.2963(13) 0.563(2) 0.033(6) Uiso d 1
C C6 0.36381(18) 0.40983(13) 0.5335(2) 0.0262(4) Uani d 1
H H6A 0.4355(16) 0.4541(12) 0.5470(17) 0.017(5) Uiso d 1
H H6B 0.3344(18) 0.4026(13) 0.617(2) 0.026(5) Uiso d 1
C C8 0.22941(18) 0.53680(12) 0.4588(2) 0.0242(4) Uani d 1
H H8A 0.3083(19) 0.5739(15) 0.452(2) 0.036(6) Uiso d 1
H H8B 0.2145(17) 0.5424(13) 0.5490(19) 0.024(5) Uiso d 1
C C8A 0.10988(16) 0.57312(12) 0.37059(17) 0.0212(4) Uani d 1
C C9 0.08419(17) 0.66546(12) 0.37020(17) 0.0219(4) Uani d 1
C C10 -0.02979(18) 0.70131(12) 0.29698(17) 0.0226(4) Uani d 1
C C11 -0.11958(18) 0.64397(13) 0.22179(18) 0.0255(4) Uani d 1
H H11 -0.2030(19) 0.6661(13) 0.1691(19) 0.028(5) Uiso d 1
C C12 -0.09305(18) 0.55190(13) 0.22067(18) 0.0251(4) Uani d 1
H H12 -0.1505(19) 0.5118(13) 0.1677(19) 0.029(5) Uiso d 1
C C12A 0.01994(17) 0.51544(12) 0.29443(17) 0.0223(4) Uani d 1
C C13 0.04806(19) 0.41507(12) 0.29529(19) 0.0254(4) Uani d 1
H H13A 0.0904(17) 0.3990(13) 0.216(2) 0.028(5) Uiso d 1
H H13B -0.0306(19) 0.3836(13) 0.2815(19) 0.029(5) Uiso d 1
C C13A 0.14229(17) 0.38655(12) 0.41905(18) 0.0225(4) Uani d 1
H H13C 0.1002(19) 0.3994(14) 0.499(2) 0.039(6) Uiso d 1
C C13B 0.17429(17) 0.28614(12) 0.41996(17) 0.0215(4) Uani d 1
C C14 0.07047(18) 0.22417(12) 0.38865(18) 0.0244(4) Uani d 1
H H14 -0.023(2) 0.2423(14) 0.3727(19) 0.033(6) Uiso d 1
C C14A 0.10102(18) 0.13438(12) 0.38828(18) 0.0257(4) Uani d 1
C C15 0.2498(2) 0.77260(14) 0.3804(2) 0.0272(5) Uani d 1
H H15A 0.3058(19) 0.7324(14) 0.3347(19) 0.030(5) Uiso d 1
H H15B 0.313(2) 0.8061(16) 0.440(2) 0.049(7) Uiso d 1
H H15C 0.1959(18) 0.8084(13) 0.3141(19) 0.024(5) Uiso d 1
C C16 -0.1724(2) 0.82776(15) 0.2625(2) 0.0320(5) Uani d 1
H H16A -0.199(2) 0.8207(15) 0.172(2) 0.040(6) Uiso d 1
H H16B -0.234(2) 0.7982(15) 0.311(2) 0.046(7) Uiso d 1
H H16C -0.167(2) 0.8946(16) 0.283(2) 0.038(6) Uiso d 1

loop_
_atom_site_aniso_label
_atom_site_aniso_U_11
_atom_site_aniso_U_22
_atom_site_aniso_U_33
_atom_site_aniso_U_12
_atom_site_aniso_U_13
_atom_site_aniso_U_23
O1 0.0357(8) 0.0156(7) 0.0466(9) -0.0020(6) 0.0016(7) -0.0014(6)
O3 0.0438(9) 0.0155(7) 0.0424(9) 0.0039(6) -0.0016(7) 0.0015(6)
O9 0.0281(7) 0.0195(7) 0.0224(7) -0.0054(5) 0.0010(5) -0.0020(5)
O10 0.0313(7) 0.0163(7) 0.0340(8) 0.0037(5) 0.0010(6) 0.0012(6)
N7 0.0207(8) 0.0176(8) 0.0252(8) 0.0000(6) -0.0014(6) 0.0002(6)
C2 0.0428(12) 0.0173(10) 0.0401(13) 0.0012(9) 0.0021(10) -0.0018(9)
C3A 0.0382(11) 0.0154(9) 0.0249(10) 0.0035(8) 0.0019(8) 0.0020(8)
C4 0.0284(10) 0.0256(10) 0.0258(10) 0.0050(8) 0.0015(8) 0.0037(9)
C4A 0.0271(10) 0.0212(10) 0.0221(10) 0.0029(8) 0.0027(8) 0.0020(8)
C5 0.0239(10) 0.0251(11) 0.0341(12) 0.0017(8) -0.0012(9) 0.0039(9)
C6 0.0247(10) 0.0220(10) 0.0288(11) -0.0003(8) -0.0014(8) 0.0018(8)
C8 0.0248(10) 0.0174(9) 0.0276(11) -0.0018(8) -0.0012(8) -0.0024(8)
C8A 0.0224(9) 0.0201(9) 0.0202(9) -0.0003(7) 0.0025(7) 0.0008(8)
C9 0.0235(9) 0.0198(9) 0.0214(9) -0.0039(7) 0.0022(7) -0.0010(8)
C10 0.0290(10) 0.0171(9) 0.0219(9) 0.0023(7) 0.0057(8) 0.0023(7)
C11 0.0252(10) 0.0242(10) 0.0251(10) 0.0015(8) 0.0004(8) 0.0046(8)
C12 0.0256(10) 0.0231(10) 0.0237(10) -0.0029(8) -0.0015(8) -0.0010(8)
C12A 0.0253(9) 0.0189(9) 0.0216(9) -0.0003(7) 0.0025(7) 0.0001(8)
C13 0.0254(10) 0.0167(9) 0.0296(11) 0.0004(8) -0.0047(8) -0.0020(8)
C13A 0.0220(9) 0.0173(9) 0.0268(10) -0.0012(7) 0.0016(8) -0.0011(8)
C13B 0.0253(9) 0.0195(9) 0.0186(9) 0.0014(7) 0.0019(7) 0.0004(7)
C14 0.0251(10) 0.0204(10) 0.0264(10) 0.0015(8) 0.0022(8) 0.0017(8)
C14A 0.0306(10) 0.0206(10) 0.0243(10) -0.0039(8) 0.0019(8) -0.0006(8)
C15 0.0289(11) 0.0236(11) 0.0270(11) -0.0054(9) 0.0014(9) 0.0016(9)
C16 0.0360(12) 0.0234(11) 0.0323(12) 0.0096(9) -0.0031(9) 0.0030(9)

loop_
_atom_type_symbol
_atom_type_description
_atom_type_scat_dispersion_real
_atom_type_scat_dispersion_imag
_atom_type_scat_source
C C 0.0033 0.0016 'International Tables Vol C Tables 4.2.6.8 and 6.1.1.4'
H H 0.0000 0.0000 'International Tables Vol C Tables 4.2.6.8 and 6.1.1.4'
N N 0.0061 0.0033 'International Tables Vol C Tables 4.2.6.8 and 6.1.1.4'
O O 0.0106 0.0060 'International Tables Vol C Tables 4.2.6.8 and 6.1.1.4'

loop_
_geom_angle_atom_site_label_1
_geom_angle_atom_site_label_2
_geom_angle_atom_site_label_3
_geom_angle
C14A O1 C2 103.91(15)
C3A O3 C2 104.61(14)
C9 O9 C15 112.13(14)
C10 O10 C16 116.53(15)
C6 N7 C8 109.01(14)
C6 N7 C13A 110.66(14)
C8 N7 C13A 109.92(14)
O3 C2 O1 107.99(16)
O3 C2 H2A 108.7(11)
O1 C2 H2A 109.6(11)
O3 C2 H2B 108.7(13)
O1 C2 H2B 107.9(14)
H2A C2 H2B 113.9(18)
C4 C3A O3 128.55(17)
C4 C3A C14A 121.57(17)
O3 C3A C14A 109.69(16)
C3A C4 C4A 117.56(17)
C3A C4 H4 124.6(11)
C4A C4 H4 117.8(11)
C13B C4A C4 120.90(17)
C13B C4A C5 120.22(17)
C4 C4A C5 118.86(16)
C4A C5 C6 110.94(16)
C4A C5 H5A 111.9(13)
C6 C5 H5A 110.6(13)
C4A C5 H5B 111.7(12)
C6 C5 H5B 109.3(12)
H5A C5 H5B 102.0(17)
N7 C6 C5 109.04(16)
N7 C6 H6A 108.4(10)
C5 C6 H6A 109.0(10)
N7 C6 H6B 112.1(11)
C5 C6 H6B 110.2(11)
H6A C6 H6B 108.1(15)
N7 C8 C8A 113.50(15)
N7 C8 H8A 106.5(12)
C8A C8 H8A 110.9(12)
N7 C8 H8B 110.9(11)
C8A C8 H8B 106.8(10)
H8A C8 H8B 108.2(16)
C9 C8A C12A 119.28(16)
C9 C8A C8 119.31(15)
C12A C8A C8 121.31(16)
O9 C9 C10 120.16(16)
O9 C9 C8A 118.43(15)
C10 C9 C8A 121.32(16)
O10 C10 C9 115.91(16)
O10 C10 C11 124.64(16)
C9 C10 C11 119.45(17)
C12 C11 C10 119.25(17)
C12 C11 H11 118.2(12)
C10 C11 H11 122.5(12)
C12A C12 C11 121.67(17)
C12A C12 H12 117.3(12)
C11 C12 H12 121.0(12)
C12 C12A C8A 119.03(17)
C12 C12A C13 121.83(16)
C8A C12A C13 119.14(16)
C12A C13 C13A 111.48(15)
C12A C13 H13A 109.2(11)
C13A C13 H13A 108.5(10)
C12A C13 H13B 108.8(12)
C13A C13 H13B 113.0(12)
H13A C13 H13B 105.6(16)
N7 C13A C13B 111.97(15)
N7 C13A C13 107.14(15)
C13B C13A C13 112.15(15)
N7 C13A H13C 108.4(11)
C13B C13A H13C 107.5(12)
C13 C13A H13C 109.6(11)
C4A C13B C14 120.10(17)
C4A C13B C13A 121.66(16)
C14 C13B C13A 118.23(16)
C14A C14 C13B 117.47(17)
C14A C14 H14 119.0(12)
C13B C14 H14 123.4(12)
C14 C14A C3A 122.36(17)
C14 C14A O1 127.64(17)
C3A C14A O1 109.95(16)
O9 C15 H15A 112.4(11)
O9 C15 H15B 108.8(14)
H15A C15 H15B 103.1(17)
O9 C15 H15C 111.0(11)
H15A C15 H15C 106.3(16)
H15B C15 H15C 114.9(18)
O10 C16 H16A 110.4(13)
O10 C16 H16B 110.4(13)
H16A C16 H16B 112.3(19)
O10 C16 H16C 105.8(12)
H16A C16 H16C 108.3(19)
H16B C16 H16C 109.3(18)

loop_
_geom_bond_atom_site_label_1
_geom_bond_atom_site_label_2
_geom_bond_distance
O1 C14A 1.388(2)
O1 C2 1.438(2)
O3 C3A 1.379(2)
O3 C2 1.431(3)
O9 C9 1.391(2)
O9 C15 1.430(2)
O10 C10 1.374(2)
O10 C16 1.422(2)
N7 C6 1.464(2)
N7 C8 1.466(2)
N7 C13A 1.476(2)
C2 H2A 1.06(2)
C2 H2B 0.94(2)
C3A C4 1.362(3)
C3A C14A 1.383(3)
C4 C4A 1.413(3)
C4 H4 1.01(2)
C4A C13B 1.394(3)
C4A C5 1.509(3)
C5 C6 1.512(3)
C5 H5A 0.96(2)
C5 H5B 0.98(2)
C6 H6A 0.987(18)
C6 H6B 1.00(2)
C8 C8A 1.503(2)
C8 H8A 1.01(2)
C8 H8B 1.005(19)
C8A C9 1.393(3)
C8A C12A 1.400(2)
C9 C10 1.391(2)
C10 C11 1.391(3)
C11 C12 1.391(3)
C11 H11 0.99(2)
C12 C12A 1.389(3)
C12 H12 0.94(2)
C12A C13 1.514(2)
C13 C13A 1.532(3)
C13 H13A 1.06(2)
C13 H13B 0.93(2)
C13A C13B 1.523(2)
C13A H13C 1.05(2)
C13B C14 1.411(3)
C14 C14A 1.367(3)
C14 H14 1.00(2)
C15 H15A 1.03(2)
C15 H15B 0.96(2)
C15 H15C 0.97(2)
C16 H16A 0.95(2)
C16 H16B 1.01(2)
C16 H16C 1.01(2)

loop_
_geom_hbond_atom_site_label_D
_geom_hbond_atom_site_label_H
_geom_hbond_atom_site_label_A
_geom_hbond_site_symmetry_A
_geom_hbond_distance_DH
_geom_hbond_distance_HA
_geom_hbond_distance_DA
_geom_hbond_angle_DHA
C2 H2B O10 1_545 0.94(2) 2.58(2) 3.212(3) 124.5(17)
C16 H16A O9 4_575 0.95(2) 2.53(2) 3.455(3) 162.9(18)
